data_7108377
loop_
_publ_author_name
'Kuruppanthara N. Vijayadas'
'Hilda C. Davis'
'Amol S. Kotmale'
'Rupesh L. Gawade'
'Vedavati G. Puranik'
'Pattuparambil R. Rajamohanan'
'Gangadhar J. Sanjayan'

_publ_section_title
;
 An unusual conformational similarity of two peptide folds featuring
 sulfonamide and carboxamide on the backbone
;
_journal_name_full Chem.Commun.
_journal_page_first 9747
_journal_paper_doi 10.1039/c2cc34533a
_journal_volume 48
_journal_year 2012
_chemical_formula_moiety 'C13 H18 N2 O5 S'
_chemical_formula_sum 'C13 H18 N2 O5 S'
_chemical_formula_weight 314.35
_chemical_melting_point 432.1(10)
_chemical_name_common Peptide
_chemical_name_systematic
;
?
;
_space_group_IT_number 14
_symmetry_cell_setting monoclinic
_symmetry_space_group_name_Hall '-P 2ybc'
_symmetry_space_group_name_H-M 'P 1 21/c 1'
_atom_sites_solution_hydrogens geom
_atom_sites_solution_primary direct
_atom_sites_solution_secondary difmap
_audit_creation_method SHELXL-97
_cell_angle_alpha 90.00
_cell_angle_beta 106.0210(6)
_cell_angle_gamma 90.00
_cell_formula_units_Z 4
_cell_length_a 12.8333(2)
_cell_length_b 8.3635(1)
_cell_length_c 15.0888(2)
_cell_measurement_reflns_used 7633
_cell_measurement_temperature 296(2)
_cell_measurement_theta_max 28.37
_cell_measurement_theta_min 2.81
_cell_volume 1556.60(4)
_computing_cell_refinement 'Bruker SAINT'
_computing_data_collection 'Bruker APEX2'
_computing_data_reduction 'Bruker SAINT'
_computing_molecular_graphics 'Bruker SHELXTL,PyMOL and PLATON'
_computing_publication_material 'Bruker SHELXTL'
_computing_structure_refinement 'SHELXL-97 (Sheldrick, 2008)'
_computing_structure_solution 'SHELXS-97 (Sheldrick, 2008)'
_diffrn_ambient_temperature 296(2)
_diffrn_measured_fraction_theta_full 0.996
_diffrn_measured_fraction_theta_max 0.996
_diffrn_measurement_device_type 'Bruker APEX-II CCD'
_diffrn_measurement_method '\f and \w scans'
_diffrn_radiation_monochromator graphite
_diffrn_radiation_source 'fine-focus sealed tube'
_diffrn_radiation_type MoK\a
_diffrn_radiation_wavelength 0.71073
_diffrn_reflns_av_R_equivalents 0.0179
_diffrn_reflns_av_sigmaI/netI 0.0174
_diffrn_reflns_limit_h_max 17
_diffrn_reflns_limit_h_min -15
_diffrn_reflns_limit_k_max 10
_diffrn_reflns_limit_k_min -11
_diffrn_reflns_limit_l_max 20
_diffrn_reflns_limit_l_min -19
_diffrn_reflns_number 13960
_diffrn_reflns_theta_full 28.39
_diffrn_reflns_theta_max 28.39
_diffrn_reflns_theta_min 2.81
_exptl_absorpt_coefficient_mu 0.230
_exptl_absorpt_correction_T_max 0.9345
_exptl_absorpt_correction_T_min 0.9076
_exptl_absorpt_correction_type multi-scan
_exptl_absorpt_process_details 'Bruker SADABS'
_exptl_crystal_colour colourless
_exptl_crystal_density_diffrn 1.341
_exptl_crystal_density_method 'not measured'
_exptl_crystal_description cubic
_exptl_crystal_F_000 664
_exptl_crystal_size_max 0.43
_exptl_crystal_size_mid 0.38
_exptl_crystal_size_min 0.30
_refine_diff_density_max 0.376
_refine_diff_density_min -0.344
_refine_diff_density_rms 0.041
_refine_ls_extinction_method none
_refine_ls_goodness_of_fit_ref 1.069
_refine_ls_hydrogen_treatment riding
_refine_ls_matrix_type full
_refine_ls_number_parameters 194
_refine_ls_number_reflns 3888
_refine_ls_number_restraints 0
_refine_ls_restrained_S_all 1.069
_refine_ls_R_factor_all 0.0467
_refine_ls_R_factor_gt 0.0380
_refine_ls_shift/su_max 0.000
_refine_ls_shift/su_mean 0.000
_refine_ls_structure_factor_coef Fsqd
_refine_ls_weighting_details 'calc w=1/[\s^2^(Fo^2^)+(0.0566P)^2^+0.3706P] where P=(Fo^2^+2Fc^2^)/3'
_refine_ls_weighting_scheme calc
_refine_ls_wR_factor_gt 0.1056
_refine_ls_wR_factor_ref 0.1120
_reflns_number_gt 3262
_reflns_number_total 3888
_reflns_threshold_expression >2sigma(I)
_cod_data_source_file c2cc34533a.txt
_cod_data_source_block compound5
_cod_depositor_comments
;
The following automatic conversions were performed:

'_chemical_melting_point' value '158-160 degree centigrade' was
changed to '432.1(10)' - it was converted from degrees Celsius(C) to
Kelvins(K), the average value was taken and precision was estimated.

Automatic conversion script
Id: cif_fix_values 1715 2011-07-08 13:25:40Z adriana 
;
_cod_original_sg_symbol_H-M P21/c
_cod_database_code 7108377

loop_
_symmetry_equiv_pos_as_xyz
'x, y, z'
'-x, y+1/2, -z+1/2'
'-x, -y, -z'
'x, -y-1/2, z-1/2'

loop_
_atom_site_label
_atom_site_type_symbol
_atom_site_fract_x
_atom_site_fract_y
_atom_site_fract_z
_atom_site_U_iso_or_equiv
_atom_site_adp_type
_atom_site_occupancy
_atom_site_symmetry_multiplicity
_atom_site_calc_flag
_atom_site_refinement_flags
S1 S 0.25487(3) 0.32524(4) 0.03965(2) 0.03616(11) Uani 1 1 d .
O1 O 0.56768(11) 0.6077(2) 0.24219(10) 0.0751(4) Uani 1 1 d .
O2 O 0.33427(9) 0.21954(14) 0.02049(8) 0.0482(3) Uani 1 1 d .
O3 O 0.14434(9) 0.31541(15) -0.01435(8) 0.0523(3) Uani 1 1 d .
O4 O -0.00594(11) 0.2168(2) 0.16160(13) 0.0819(5) Uani 1 1 d .
O5 O 0.12706(9) 0.06070(14) 0.14286(10) 0.0590(3) Uani 1 1 d .
N1 N 0.48360(10) 0.45346(16) 0.12128(9) 0.0441(3) Uani 1 1 d .
H1 H 0.4802 0.3586 0.0986 0.053 Uiso 1 1 calc R
N2 N 0.26301(9) 0.30359(15) 0.14727(8) 0.0380(3) Uani 1 1 d .
H2 H 0.3243 0.2746 0.1835 0.046 Uiso 1 1 calc R
C1 C 0.56117(12) 0.4807(2) 0.20153(11) 0.0497(4) Uani 1 1 d .
C2 C 0.40815(12) 0.56612(18) 0.07161(10) 0.0400(3) Uani 1 1 d .
C3 C 0.30046(12) 0.52215(17) 0.02864(9) 0.0378(3) Uani 1 1 d .
C4 C 0.22775(14) 0.6325(2) -0.02329(12) 0.0533(4) Uani 1 1 d .
H8 H 0.1570 0.6021 -0.0529 0.064 Uiso 1 1 calc R
C5 C 0.26148(18) 0.7885(2) -0.03071(16) 0.0684(6) Uani 1 1 d .
H9 H 0.2128 0.8637 -0.0640 0.082 Uiso 1 1 calc R
C6 C 0.36660(19) 0.8315(2) 0.01117(16) 0.0672(5) Uani 1 1 d .
H10 H 0.3887 0.9360 0.0056 0.081 Uiso 1 1 calc R
C7 C 0.43991(16) 0.7230(2) 0.06122(13) 0.0549(4) Uani 1 1 d .
H11 H 0.5111 0.7543 0.0884 0.066 Uiso 1 1 calc R
C8 C 0.17255(13) 0.33012(19) 0.18800(10) 0.0419(3) Uani 1 1 d .
C9 C 0.22147(17) 0.3170(3) 0.29304(12) 0.0661(5) Uani 1 1 d .
H12A H 0.2542 0.2136 0.3080 0.099 Uiso 1 1 calc R
H12B H 0.1653 0.3306 0.3232 0.099 Uiso 1 1 calc R
H12C H 0.2755 0.3984 0.3135 0.099 Uiso 1 1 calc R
C10 C 0.12090(16) 0.4943(2) 0.16376(15) 0.0613(5) Uani 1 1 d .
H13A H 0.1756 0.5754 0.1817 0.092 Uiso 1 1 calc R
H13B H 0.0667 0.5104 0.1958 0.092 Uiso 1 1 calc R
H13C H 0.0879 0.5004 0.0985 0.092 Uiso 1 1 calc R
C11 C 0.08645(13) 0.1991(2) 0.16092(11) 0.0468(4) Uani 1 1 d .
C12 C 0.05398(19) -0.0749(3) 0.1233(2) 0.0818(7) Uani 1 1 d .
H7A H 0.0462 -0.1180 0.1801 0.123 Uiso 1 1 calc R
H7B H 0.0829 -0.1555 0.0915 0.123 Uiso 1 1 calc R
H7C H -0.0155 -0.0410 0.0854 0.123 Uiso 1 1 calc R
C13 C 0.63804(15) 0.3452(3) 0.23457(15) 0.0681(5) Uani 1 1 d .
H1A H 0.6913 0.3437 0.2007 0.102 Uiso 1 1 calc R
H1B H 0.5987 0.2462 0.2253 0.102 Uiso 1 1 calc R
H1C H 0.6735 0.3588 0.2990 0.102 Uiso 1 1 calc R

loop_
_atom_site_aniso_label
_atom_site_aniso_U_11
_atom_site_aniso_U_22
_atom_site_aniso_U_33
_atom_site_aniso_U_23
_atom_site_aniso_U_13
_atom_site_aniso_U_12
S1 0.03694(19) 0.0367(2) 0.03211(17) -0.00183(12) 0.00495(13) -0.00564(13)
O1 0.0607(8) 0.0821(10) 0.0710(9) -0.0324(8) -0.0008(6) -0.0104(7)
O2 0.0544(6) 0.0413(6) 0.0506(6) -0.0103(5) 0.0174(5) -0.0023(5)
O3 0.0432(6) 0.0616(8) 0.0430(6) 0.0007(5) -0.0031(5) -0.0128(5)
O4 0.0429(7) 0.0775(10) 0.1290(14) 0.0013(9) 0.0298(8) 0.0024(7)
O5 0.0486(6) 0.0400(6) 0.0921(9) 0.0040(6) 0.0255(6) -0.0044(5)
N1 0.0392(6) 0.0419(7) 0.0471(7) -0.0079(5) 0.0051(5) -0.0033(5)
N2 0.0346(6) 0.0436(7) 0.0336(5) 0.0065(5) 0.0056(4) 0.0007(5)
C1 0.0349(7) 0.0643(11) 0.0483(8) -0.0074(8) 0.0085(6) -0.0101(7)
C2 0.0436(7) 0.0377(7) 0.0407(7) -0.0041(6) 0.0151(6) -0.0044(6)
C3 0.0412(7) 0.0369(7) 0.0363(6) 0.0027(5) 0.0125(5) -0.0020(6)
C4 0.0493(9) 0.0559(10) 0.0546(9) 0.0194(8) 0.0142(7) 0.0052(7)
C5 0.0744(13) 0.0521(11) 0.0850(14) 0.0308(10) 0.0325(11) 0.0154(9)
C6 0.0858(14) 0.0401(10) 0.0855(14) 0.0105(9) 0.0402(12) -0.0048(9)
C7 0.0603(10) 0.0443(9) 0.0651(10) -0.0053(8) 0.0256(8) -0.0145(8)
C8 0.0433(8) 0.0444(8) 0.0389(7) 0.0032(6) 0.0128(6) 0.0036(6)
C9 0.0687(12) 0.0919(16) 0.0386(8) -0.0012(9) 0.0162(8) 0.0069(10)
C10 0.0696(12) 0.0446(10) 0.0759(12) 0.0024(8) 0.0306(10) 0.0107(8)
C11 0.0408(8) 0.0490(9) 0.0519(8) 0.0111(7) 0.0151(6) 0.0030(6)
C12 0.0770(14) 0.0486(11) 0.125(2) 0.0009(12) 0.0367(14) -0.0202(10)
C13 0.0453(9) 0.0881(15) 0.0643(11) 0.0087(10) 0.0042(8) -0.0022(9)

loop_
_atom_type_symbol
_atom_type_description
_atom_type_scat_dispersion_real
_atom_type_scat_dispersion_imag
_atom_type_scat_source
C C 0.0033 0.0016 'International Tables Vol C Tables 4.2.6.8 and 6.1.1.4'
H H 0.0000 0.0000 'International Tables Vol C Tables 4.2.6.8 and 6.1.1.4'
N N 0.0061 0.0033 'International Tables Vol C Tables 4.2.6.8 and 6.1.1.4'
O O 0.0106 0.0060 'International Tables Vol C Tables 4.2.6.8 and 6.1.1.4'
S S 0.1246 0.1234 'International Tables Vol C Tables 4.2.6.8 and 6.1.1.4'

loop_
_geom_angle_atom_site_label_1
_geom_angle_atom_site_label_2
_geom_angle_atom_site_label_3
_geom_angle
O3 S1 O2 119.79(7)
O3 S1 N2 110.28(7)
O2 S1 N2 106.37(7)
O3 S1 C3 107.54(7)
O2 S1 C3 106.39(7)
N2 S1 C3 105.57(6)
C11 O5 C12 117.06(14)
C1 N1 C2 126.09(14)
C1 N1 H1 117.0
C2 N1 H1 117.0
C8 N2 S1 124.43(10)
C8 N2 H2 117.8
S1 N2 H2 117.8
O1 C1 N1 121.80(17)
O1 C1 C13 123.08(16)
N1 C1 C13 115.11(16)
C7 C2 C3 118.37(15)
C7 C2 N1 120.61(14)
C3 C2 N1 120.98(13)
C4 C3 C2 120.56(14)
C4 C3 S1 118.85(12)
C2 C3 S1 120.59(11)
C5 C4 C3 119.57(17)
C5 C4 H8 120.2
C3 C4 H8 120.2
C6 C5 C4 119.90(18)
C6 C5 H9 120.0
C4 C5 H9 120.0
C5 C6 C7 121.19(17)
C5 C6 H10 119.4
C7 C6 H10 119.4
C6 C7 C2 120.39(17)
C6 C7 H11 119.8
C2 C7 H11 119.8
N2 C8 C10 112.10(13)
N2 C8 C11 112.03(12)
C10 C8 C11 110.31(13)
N2 C8 C9 105.93(13)
C10 C8 C9 109.76(15)
C11 C8 C9 106.44(14)
C8 C9 H12A 109.5
C8 C9 H12B 109.5
H12A C9 H12B 109.5
C8 C9 H12C 109.5
H12A C9 H12C 109.5
H12B C9 H12C 109.5
C8 C10 H13A 109.5
C8 C10 H13B 109.5
H13A C10 H13B 109.5
C8 C10 H13C 109.5
H13A C10 H13C 109.5
H13B C10 H13C 109.5
O4 C11 O5 123.71(17)
O4 C11 C8 123.57(16)
O5 C11 C8 112.56(13)
O5 C12 H7A 109.5
O5 C12 H7B 109.5
H7A C12 H7B 109.5
O5 C12 H7C 109.5
H7A C12 H7C 109.5
H7B C12 H7C 109.5
C1 C13 H1A 109.5
C1 C13 H1B 109.5
H1A C13 H1B 109.5
C1 C13 H1C 109.5
H1A C13 H1C 109.5
H1B C13 H1C 109.5

loop_
_geom_bond_atom_site_label_1
_geom_bond_atom_site_label_2
_geom_bond_distance
S1 O3 1.4300(11)
S1 O2 1.4373(11)
S1 N2 1.6084(12)
S1 C3 1.7708(15)
O1 C1 1.218(2)
O4 C11 1.198(2)
O5 C11 1.328(2)
O5 C12 1.449(2)
N1 C1 1.3578(19)
N1 C2 1.409(2)
N1 H1 0.8600
N2 C8 1.4725(19)
N2 H2 0.8600
C1 C13 1.494(3)
C2 C7 1.396(2)
C2 C3 1.404(2)
C3 C4 1.390(2)
C4 C5 1.389(3)
C4 H8 0.9300
C5 C6 1.370(3)
C5 H9 0.9300
C6 C7 1.373(3)
C6 H10 0.9300
C7 H11 0.9300
C8 C10 1.525(2)
C8 C11 1.530(2)
C8 C9 1.539(2)
C9 H12A 0.9600
C9 H12B 0.9600
C9 H12C 0.9600
C10 H13A 0.9600
C10 H13B 0.9600
C10 H13C 0.9600
C12 H7A 0.9600
C12 H7B 0.9600
C12 H7C 0.9600
C13 H1A 0.9600
C13 H1B 0.9600
C13 H1C 0.9600

loop_
_geom_torsion_atom_site_label_1
_geom_torsion_atom_site_label_2
_geom_torsion_atom_site_label_3
_geom_torsion_atom_site_label_4
_geom_torsion
O3 S1 N2 C8 -21.10(14)
O2 S1 N2 C8 -152.44(12)
C3 S1 N2 C8 94.78(13)
C2 N1 C1 O1 5.1(3)
C2 N1 C1 C13 -173.85(15)
C1 N1 C2 C7 41.3(2)
C1 N1 C2 C3 -141.02(15)
C7 C2 C3 C4 0.3(2)
N1 C2 C3 C4 -177.41(14)
C7 C2 C3 S1 -179.66(12)
N1 C2 C3 S1 2.61(18)
O3 S1 C3 C4 2.44(14)
O2 S1 C3 C4 131.94(13)
N2 S1 C3 C4 -115.30(13)
O3 S1 C3 C2 -177.59(11)
O2 S1 C3 C2 -48.08(13)
N2 S1 C3 C2 64.68(12)
C2 C3 C4 C5 -1.6(2)
S1 C3 C4 C5 178.40(14)
C3 C4 C5 C6 1.6(3)
C4 C5 C6 C7 -0.4(3)
C5 C6 C7 C2 -0.9(3)
C3 C2 C7 C6 0.9(2)
N1 C2 C7 C6 178.67(16)
S1 N2 C8 C10 -53.08(18)
S1 N2 C8 C11 71.56(16)
S1 N2 C8 C9 -172.78(12)
C12 O5 C11 O4 -0.2(3)
C12 O5 C11 C8 175.44(17)
N2 C8 C11 O4 -157.02(17)
C10 C8 C11 O4 -31.4(2)
C9 C8 C11 O4 87.6(2)
N2 C8 C11 O5 27.36(18)
C10 C8 C11 O5 153.00(14)
C9 C8 C11 O5 -87.99(17)
